data_2205819
loop_
_publ_author_name
'Fujihara, Takashi'
'Kato, Masaru'
'Nagasawa, Akira'

_publ_section_title
;
 Tetra-<i>n</i>-propylammonium perchlorate
;
_journal_issue 5
_journal_name_full 'Acta Crystallographica Section E'
_journal_page_first o1439
_journal_page_last o1440
_journal_paper_doi 10.1107/S1600536805012006
_journal_volume 61
_journal_year 2005
_chemical_formula_iupac 'C12 H28 N+, Cl O4 -'
_chemical_formula_moiety 'C12 H28 N+, Cl O4 -'
_chemical_formula_sum 'C12 H28 Cl N O4'
_chemical_formula_weight 285.80
_chemical_name_systematic
;
?
;
_space_group_IT_number 19
_symmetry_cell_setting orthorhombic
_symmetry_space_group_name_Hall 'P 2ac 2ab'
_symmetry_space_group_name_H-M 'P 21 21 21'
_atom_sites_solution_hydrogens geom
_atom_sites_solution_primary direct
_atom_sites_solution_secondary difmap
_cell_angle_alpha 90
_cell_angle_beta 90
_cell_angle_gamma 90
_cell_formula_units_Z 4
_cell_length_a 13.3335(9)
_cell_length_b 12.1528(8)
_cell_length_c 9.6210(6)
_cell_measurement_reflns_used 2126
_cell_measurement_temperature 173(2)
_cell_measurement_theta_max 21.6
_cell_measurement_theta_min 2.3
_cell_volume 1558.98(18)
_computing_cell_refinement 'SAINT-W2K/NT (Bruker, 2003)'
_computing_data_collection 'SMART-W2K/NT (Bruker, 2003)'
_computing_data_reduction SAINT-W2K/NT
_computing_molecular_graphics 'Ortep-3 for Windows (Farrugia, 1997)'
_computing_publication_material SHELXTL-NT
_computing_structure_refinement SHELXTL-NT
_computing_structure_solution 'SHELXTL-NT (Bruker, 2003)'
_diffrn_ambient_temperature 173(2)
_diffrn_detector_area_resol_mean 8.366
_diffrn_measured_fraction_theta_full 1.000
_diffrn_measured_fraction_theta_max 1.000
_diffrn_measurement_device_type 'Bruker SMART APEX CCD area-detector'
_diffrn_measurement_method '\f and \w'
_diffrn_radiation_monochromator graphite
_diffrn_radiation_source 'fine-focus sealed tube'
_diffrn_radiation_type MoK\a
_diffrn_radiation_wavelength 0.71073
_diffrn_reflns_av_R_equivalents 0.059
_diffrn_reflns_av_sigmaI/netI 0.072
_diffrn_reflns_limit_h_max 14
_diffrn_reflns_limit_h_min -17
_diffrn_reflns_limit_k_max 15
_diffrn_reflns_limit_k_min -15
_diffrn_reflns_limit_l_max 12
_diffrn_reflns_limit_l_min -12
_diffrn_reflns_number 11458
_diffrn_reflns_theta_full 27.9
_diffrn_reflns_theta_max 27.9
_diffrn_reflns_theta_min 2.3
_diffrn_standards_decay_% 0
_diffrn_standards_interval_time 300
_diffrn_standards_number 70
_exptl_absorpt_coefficient_mu 0.252
_exptl_absorpt_correction_T_max 0.9513
_exptl_absorpt_correction_T_min 0.8885
_exptl_absorpt_correction_type multi-scan
_exptl_absorpt_process_details '(SADABS; Sheldrick, 1996)'
_exptl_crystal_colour colorless
_exptl_crystal_density_diffrn 1.218
_exptl_crystal_density_meas ?
_exptl_crystal_density_method .
_exptl_crystal_description needle
_exptl_crystal_F_000 624
_exptl_crystal_size_max 0.48
_exptl_crystal_size_mid 0.21
_exptl_crystal_size_min 0.20
_refine_diff_density_max 0.31
_refine_diff_density_min -0.29
_refine_ls_abs_structure_details 'none, Friedel pairs merged'
_refine_ls_extinction_method none
_refine_ls_goodness_of_fit_ref 1.00
_refine_ls_hydrogen_treatment constr
_refine_ls_matrix_type full
_refine_ls_number_parameters 167
_refine_ls_number_reflns 3723
_refine_ls_number_restraints 0
_refine_ls_restrained_S_all 1.00
_refine_ls_R_factor_all 0.067
_refine_ls_R_factor_gt 0.049
_refine_ls_shift/su_max <0.001
_refine_ls_shift/su_mean 0.000
_refine_ls_structure_factor_coef Fsqd
_refine_ls_weighting_details 'w=1/[\s^2^(Fo^2^)+(0.0417P)^2^] where P=(Fo^2^+2Fc^2^)/3'
_refine_ls_weighting_scheme calc
_refine_ls_wR_factor_gt 0.102
_refine_ls_wR_factor_ref 0.108
_reflns_number_gt 2851
_reflns_number_total 3723
_reflns_threshold_expression I>2\s(I)
_cod_data_source_file tk6220.cif
_cod_data_source_block I
_cod_depositor_comments
;
The following automatic conversions were performed:
'_symmetry_cell_setting' value 'Orthorhombic' changed to 'orthorhombic'
according to '/home/saulius/struct/CIF-dictionaries/cif_core.dic'
dictionary named 'cif_core.dic' version 2.4.1 from 2010-06-29.

Automatic conversion script
Id: cif_fix_enum 1527 2010-12-29 10:47:43Z saulius 

The following automatic conversions were performed:

'_symmetry_cell_setting' value 'Orthorhombic' changed to
'orthorhombic' according to
/home/saulius/struct/CIF-dictionaries/cif_core.dic dictionary named
'cif_core.dic' version 2.4.1 from 2010-06-29.

Automatic conversion script
Id: cif_fix_values 1715 2011-07-08 13:25:40Z adriana 
;
_cod_original_sg_symbol_Hall 'P 2ac 2ab '
_cod_database_code 2205819
_cod_database_fobs_code 2205819

loop_
_symmetry_equiv_pos_as_xyz
'x, y, z'
'-x+1/2, -y, z+1/2'
'-x, y+1/2, -z+1/2'
'x+1/2, -y+1/2, -z'

loop_
_atom_site_label
_atom_site_fract_x
_atom_site_fract_y
_atom_site_fract_z
_atom_site_U_iso_or_equiv
_atom_site_adp_type
_atom_site_calc_flag
_atom_site_refinement_flags
_atom_site_occupancy
_atom_site_type_symbol
O1 0.62769(17) 0.49229(17) 0.0345(3) 0.0729(7) Uani d . 1 O
O2 0.47890(18) 0.5683(2) 0.1123(2) 0.0751(8) Uani d . 1 O
O3 0.5084(2) 0.5547(2) -0.1192(2) 0.0893(10) Uani d . 1 O
O4 0.59767(16) 0.67824(17) 0.0110(4) 0.1045(10) Uani d . 1 O
Cl1 0.55488(4) 0.57450(4) 0.01051(6) 0.02855(15) Uani d . 1 Cl
C1 0.3800(2) 0.9238(2) -0.1155(2) 0.0335(6) Uani d . 1 C
H1A 0.3974 0.9736 -0.1932 0.040 Uiso calc R 1 H
H1B 0.3093 0.9384 -0.0902 0.040 Uiso calc R 1 H
C2 0.3879(2) 0.8059(2) -0.1668(3) 0.0420(7) Uani d . 1 C
H2A 0.4551 0.7932 -0.2075 0.050 Uiso calc R 1 H
H2B 0.3791 0.7545 -0.0879 0.050 Uiso calc R 1 H
C3 0.3083(2) 0.7848(3) -0.2749(3) 0.0487(8) Uani d . 1 C
H3A 0.2419 0.7969 -0.2340 0.073 Uiso calc R 1 H
H3B 0.3133 0.7086 -0.3075 0.073 Uiso calc R 1 H
H3C 0.3179 0.8350 -0.3534 0.073 Uiso calc R 1 H
C4 0.4261(2) 0.8749(2) 0.1297(2) 0.0353(7) Uani d . 1 C
H4A 0.4548 0.8021 0.1068 0.042 Uiso calc R 1 H
H4B 0.4624 0.9033 0.2121 0.042 Uiso calc R 1 H
C5 0.3166(2) 0.8594(3) 0.1686(3) 0.0451(7) Uani d . 1 C
H5A 0.2886 0.9294 0.2042 0.054 Uiso calc R 1 H
H5B 0.2775 0.8372 0.0857 0.054 Uiso calc R 1 H
C6 0.3096(3) 0.7715(2) 0.2791(3) 0.0511(9) Uani d . 1 C
H6A 0.3434 0.7046 0.2466 0.077 Uiso calc R 1 H
H6B 0.2389 0.7551 0.2980 0.077 Uiso calc R 1 H
H6C 0.3419 0.7976 0.3644 0.077 Uiso calc R 1 H
C7 0.42077(19) 1.07017(19) 0.0541(2) 0.0354(6) Uani d . 1 C
H7A 0.3473 1.0759 0.0670 0.043 Uiso calc R 1 H
H7B 0.4525 1.0831 0.1457 0.043 Uiso calc R 1 H
C8 0.4538(2) 1.1608(2) -0.0440(3) 0.0476(7) Uani d . 1 C
H8A 0.4221 1.1503 -0.1361 0.057 Uiso calc R 1 H
H8B 0.5275 1.1582 -0.0562 0.057 Uiso calc R 1 H
C9 0.4230(2) 1.27240(19) 0.0164(3) 0.0489(7) Uani d . 1 C
H9A 0.3498 1.2754 0.0253 0.073 Uiso calc R 1 H
H9B 0.4457 1.3313 -0.0456 0.073 Uiso calc R 1 H
H9C 0.4537 1.2819 0.1082 0.073 Uiso calc R 1 H
C10 0.55467(18) 0.94209(19) -0.0352(2) 0.0343(6) Uani d . 1 C
H10A 0.5668 0.8650 -0.0640 0.041 Uiso calc R 1 H
H10B 0.5658 0.9892 -0.1177 0.041 Uiso calc R 1 H
C11 0.6316(2) 0.9723(3) 0.0733(3) 0.0511(8) Uani d . 1 C
H11A 0.6249 0.9225 0.1542 0.061 Uiso calc R 1 H
H11B 0.6195 1.0485 0.1056 0.061 Uiso calc R 1 H
C12 0.73682(19) 0.9633(3) 0.0139(4) 0.0615(9) Uani d . 1 C
H12A 0.7483 0.8881 -0.0192 0.092 Uiso calc R 1 H
H12B 0.7859 0.9812 0.0862 0.092 Uiso calc R 1 H
H12C 0.7441 1.0148 -0.0638 0.092 Uiso calc R 1 H
N1 0.44549(15) 0.95270(14) 0.0078(2) 0.0306(4) Uani d . 1 N

loop_
_atom_site_aniso_label
_atom_site_aniso_U_11
_atom_site_aniso_U_22
_atom_site_aniso_U_33
_atom_site_aniso_U_12
_atom_site_aniso_U_13
_atom_site_aniso_U_23
O1 0.0588(14) 0.0543(12) 0.106(2) 0.0098(12) -0.0019(15) 0.0155(14)
O2 0.0608(15) 0.116(2) 0.0490(11) 0.0003(17) 0.0062(11) 0.0012(15)
O3 0.114(2) 0.107(2) 0.0469(12) 0.0387(19) 0.0068(14) -0.0079(14)
O4 0.0567(15) 0.0458(12) 0.211(3) -0.0001(11) 0.011(2) 0.002(2)
Cl1 0.0288(3) 0.0269(2) 0.0299(3) 0.0043(3) 0.0051(3) 0.0032(3)
C1 0.0361(14) 0.0353(13) 0.0291(12) 0.0024(14) -0.0017(11) -0.0003(12)
C2 0.0416(17) 0.0383(15) 0.0461(16) 0.0003(15) -0.0046(14) -0.0057(13)
C3 0.046(2) 0.0534(19) 0.0467(18) -0.0044(18) -0.0051(16) -0.0110(16)
C4 0.0414(18) 0.0340(13) 0.0305(13) 0.0029(14) -0.0010(12) 0.0048(11)
C5 0.0365(17) 0.0512(18) 0.0476(16) 0.0016(15) 0.0067(15) 0.0097(15)
C6 0.055(2) 0.0492(19) 0.0491(19) -0.0030(19) 0.0101(17) 0.0103(16)
C7 0.0333(14) 0.0336(13) 0.0394(13) 0.0040(13) 0.0019(11) -0.0038(12)
C8 0.0531(19) 0.0341(14) 0.0555(17) 0.0011(14) 0.0124(16) -0.0011(13)
C9 0.0537(18) 0.0316(13) 0.0615(19) -0.0017(12) -0.0063(19) -0.0026(15)
C10 0.0276(12) 0.0324(13) 0.0429(14) 0.0000(12) 0.0045(12) -0.0013(11)
C11 0.0340(16) 0.0541(18) 0.065(2) 0.0021(16) -0.0053(15) -0.0111(16)
C12 0.0311(15) 0.067(2) 0.087(2) -0.0011(14) 0.002(2) 0.004(2)
N1 0.0297(10) 0.0291(9) 0.0330(10) 0.0033(9) 0.0034(12) 0.0003(10)

loop_
_atom_type_symbol
_atom_type_description
_atom_type_scat_dispersion_real
_atom_type_scat_dispersion_imag
_atom_type_scat_source
C C 0.0033 0.0016 'International Tables Vol C Tables 4.2.6.8 and 6.1.1.4'
H H 0.0000 0.0000 'International Tables Vol C Tables 4.2.6.8 and 6.1.1.4'
N N 0.0061 0.0033 'International Tables Vol C Tables 4.2.6.8 and 6.1.1.4'
O O 0.0106 0.0060 'International Tables Vol C Tables 4.2.6.8 and 6.1.1.4'
Cl Cl 0.1484 0.1585 'International Tables Vol C Tables 4.2.6.8 and 6.1.1.4'

loop_
_geom_angle_atom_site_label_1
_geom_angle_atom_site_label_2
_geom_angle_atom_site_label_3
_geom_angle
_geom_angle_publ_flag
N1 C1 C2 115.7(2) no
N1 C1 H1A 108.4 no
C2 C1 H1A 108.4 no
N1 C1 H1B 108.4 no
C2 C1 H1B 108.4 no
H1A C1 H1B 107.4 no
C3 C2 C1 109.6(2) no
C3 C2 H2A 109.7 no
C1 C2 H2A 109.7 no
C3 C2 H2B 109.7 no
C1 C2 H2B 109.7 no
H2A C2 H2B 108.2 no
C2 C3 H3A 109.5 no
C2 C3 H3B 109.5 no
H3A C3 H3B 109.5 no
C2 C3 H3C 109.5 no
H3A C3 H3C 109.5 no
H3B C3 H3C 109.5 no
C5 C4 N1 115.4(2) no
C5 C4 H4A 108.4 no
N1 C4 H4A 108.4 no
C5 C4 H4B 108.4 no
N1 C4 H4B 108.4 no
H4A C4 H4B 107.5 no
C6 C5 C4 108.7(3) no
C6 C5 H5A 110.0 no
C4 C5 H5A 110.0 no
C6 C5 H5B 110.0 no
C4 C5 H5B 110.0 no
H5A C5 H5B 108.3 no
C5 C6 H6A 109.5 no
C5 C6 H6B 109.5 no
H6A C6 H6B 109.5 no
C5 C6 H6C 109.5 no
H6A C6 H6C 109.5 no
H6B C6 H6C 109.5 no
C8 C7 N1 115.7(2) no
C8 C7 H7A 108.4 no
N1 C7 H7A 108.4 no
C8 C7 H7B 108.4 no
N1 C7 H7B 108.4 no
H7A C7 H7B 107.4 no
C7 C8 C9 109.2(2) no
C7 C8 H8A 109.8 no
C9 C8 H8A 109.8 no
C7 C8 H8B 109.8 no
C9 C8 H8B 109.8 no
H8A C8 H8B 108.3 no
C8 C9 H9A 109.5 no
C8 C9 H9B 109.5 no
H9A C9 H9B 109.5 no
C8 C9 H9C 109.5 no
H9A C9 H9C 109.5 no
H9B C9 H9C 109.5 no
C11 C10 N1 116.2(2) no
C11 C10 H10A 108.2 no
N1 C10 H10A 108.2 no
C11 C10 H10B 108.2 no
N1 C10 H10B 108.2 no
H10A C10 H10B 107.4 no
C10 C11 C12 110.5(2) no
C10 C11 H11A 109.6 no
C12 C11 H11A 109.6 no
C10 C11 H11B 109.6 no
C12 C11 H11B 109.6 no
H11A C11 H11B 108.1 no
C11 C12 H12A 109.5 no
C11 C12 H12B 109.5 no
H12A C12 H12B 109.5 no
C11 C12 H12C 109.5 no
H12A C12 H12C 109.5 no
H12B C12 H12C 109.5 no
C1 N1 C10 108.64(18) no
C1 N1 C4 111.11(18) no
C10 N1 C4 108.60(18) no
C1 N1 C7 108.65(18) no
C10 N1 C7 111.38(17) no
C4 N1 C7 108.48(17) no
O4 Cl1 O2 110.03(17) no
O4 Cl1 O1 111.13(14) no
O2 Cl1 O1 110.01(14) no
O4 Cl1 O3 109.81(18) no
O2 Cl1 O3 106.78(14) no
O1 Cl1 O3 108.97(15) no

loop_
_geom_bond_atom_site_label_1
_geom_bond_atom_site_label_2
_geom_bond_distance
_geom_bond_publ_flag
C1 N1 1.515(3) yes
C1 C2 1.519(4) yes
C1 H1A 0.9900 no
C1 H1B 0.9900 no
C2 C3 1.508(4) yes
C2 H2A 0.9900 no
C2 H2B 0.9900 no
C3 H3A 0.9800 no
C3 H3B 0.9800 no
C3 H3C 0.9800 no
C4 C5 1.519(4) yes
C4 N1 1.528(3) yes
C4 H4A 0.9900 no
C4 H4B 0.9900 no
C5 C6 1.511(4) yes
C5 H5A 0.9900 no
C5 H5B 0.9900 no
C6 H6A 0.9800 no
C6 H6B 0.9800 no
C6 H6C 0.9800 no
C7 C8 1.516(4) yes
C7 N1 1.531(3) yes
C7 H7A 0.9900 no
C7 H7B 0.9900 no
C8 C9 1.531(3) yes
C8 H8A 0.9900 no
C8 H8B 0.9900 no
C9 H9A 0.9800 no
C9 H9B 0.9800 no
C9 H9C 0.9800 no
C10 C11 1.508(3) yes
C10 N1 1.519(3) yes
C10 H10A 0.9900 no
C10 H10B 0.9900 no
C11 C12 1.520(4) yes
C11 H11A 0.9900 no
C11 H11B 0.9900 no
C12 H12A 0.9800 no
C12 H12B 0.9800 no
C12 H12C 0.9800 no
O1 Cl1 1.412(2) no
O2 Cl1 1.411(2) no
O3 Cl1 1.414(2) no
O4 Cl1 1.384(2) no

loop_
_geom_hbond_atom_site_label_D
_geom_hbond_atom_site_label_H
_geom_hbond_atom_site_label_A
_geom_hbond_site_symmetry_A
_geom_hbond_distance_DH
_geom_hbond_distance_HA
_geom_hbond_distance_DA
_geom_hbond_angle_DHA
_geom_hbond_publ_flag
C10 H10A O4 1 0.99 2.42 3.288(3) 146 yes
C7 H7B O2 3_655 0.99 2.51 3.478(3) 166 yes
C6 H6C O1 3_655 0.98 2.59 3.334(4) 133 yes
C5 H5B O4 4_465 0.99 2.58 3.423(4) 143 yes
C4 H4A O4 1 0.99 2.60 3.500(3) 152 yes
C1 H1A O3 3_654 0.99 2.41 3.356(4) 160 yes

loop_
_geom_torsion_atom_site_label_1
_geom_torsion_atom_site_label_2
_geom_torsion_atom_site_label_3
_geom_torsion_atom_site_label_4
_geom_torsion
_geom_torsion_publ_flag
N1 C1 C2 C3 171.7(2) no
N1 C4 C5 C6 173.8(2) no
N1 C7 C8 C9 179.6(2) no
N1 C10 C11 C12 -177.2(2) no
C2 C1 N1 C10 64.1(3) no
C2 C1 N1 C4 -55.3(3) no
C2 C1 N1 C7 -174.6(2) no
C11 C10 N1 C1 177.6(2) no
C11 C10 N1 C4 -61.4(3) no
C11 C10 N1 C7 58.0(3) no
C5 C4 N1 C1 -49.7(3) no
C5 C4 N1 C10 -169.2(2) no
C5 C4 N1 C7 69.6(3) no
C8 C7 N1 C1 -70.1(3) no
C8 C7 N1 C10 49.5(3) no
C8 C7 N1 C4 169.0(2) no

loop_
_cod_related_entry_id
_cod_related_entry_database
_cod_related_entry_code
1 ChemSpider 76755
